data_7710019
loop_
_publ_author_name
'Jiajaroen, Suwadee'
'Dungkeaw, Winya'
'Kielar, Filip'
'Sukwattanasinitt, Mongkol'
'Sahasithiwat, Somboon'
'Zenno, Hikaru'
'Hayami, Shinya'
'Azam, Mohammad'
'Al-Resayes, Saud I'
'Chainok, Kittipong'

_publ_section_title
;
 Four series of lanthanide coordination polymers based on the
 tetrabromobenzene-1,4-dicarboxylate ligand: structural diversity and
 multifunctional properties
;
_journal_name_full 'Dalton Transactions'
_journal_paper_doi 10.1039/D2DT00007E
_journal_year 2022
_chemical_formula_moiety 'C15 H12 Br6 O9 Tb'
_chemical_formula_sum 'C15 H12 Br6 O9 Tb'
_chemical_formula_weight 974.58
_space_group_crystal_system monoclinic
_space_group_IT_number 15
_space_group_name_Hall '-C 2yc'
_space_group_name_H-M_alt 'C 1 2/c 1'
_atom_sites_solution_hydrogens mixed
_atom_sites_solution_primary dual
_audit_creation_date 2019-04-04
_audit_creation_method
;
Olex2 1.2
(compiled 2018.05.29 svn.r3508 for OlexSys, GUI svn.r5506)
;
_audit_update_record
;
2019-07-12 deposited with the CCDC.	2022-04-13 downloaded from the CCDC.
;
_cell_angle_alpha 90
_cell_angle_beta 94.940(3)
_cell_angle_gamma 90
_cell_formula_units_Z 8
_cell_length_a 20.1546(15)
_cell_length_b 10.5416(8)
_cell_length_c 22.0160(17)
_cell_measurement_reflns_used 8368
_cell_measurement_temperature 296
_cell_measurement_theta_max 28.430
_cell_measurement_theta_min 2.866
_cell_volume 4660.2(6)
_computing_cell_refinement 'SAINT V8.38A (?, 2016)'
_computing_data_reduction 'SAINT V8.38A (?, 2016)'
_computing_molecular_graphics 'Olex2 (Dolomanov et al., 2009)'
_computing_publication_material 'Olex2 (Dolomanov et al., 2009)'
_computing_structure_refinement 'ShelXL (Sheldrick, 2015)'
_computing_structure_solution 'ShelXT (Sheldrick, 2015)'
_diffrn_ambient_temperature 296
_diffrn_detector 'Bruker PHOTON 100 area detector'
_diffrn_detector_area_resol_mean 10.5
_diffrn_detector_type 'PHOTON area detector'
_diffrn_measured_fraction_theta_full 0.998
_diffrn_measured_fraction_theta_max 0.998
_diffrn_measurement_device 'four-circle KAPPA diffractometer'
_diffrn_measurement_device_type 'Bruker APEX2 D8 QUEST CMOS'
_diffrn_measurement_method '\w and \f scans'
_diffrn_radiation_collimation '0.5 mm'
_diffrn_radiation_monochromator 'graphiteDouble Bounce Multilayer Mirror'
_diffrn_radiation_probe x-ray
_diffrn_radiation_type MoK\a
_diffrn_radiation_wavelength 0.71073
_diffrn_reflns_av_R_equivalents 0.0581
_diffrn_reflns_av_unetI/netI 0.0433
_diffrn_reflns_Laue_measured_fraction_full 0.998
_diffrn_reflns_Laue_measured_fraction_max 0.998
_diffrn_reflns_limit_h_max 24
_diffrn_reflns_limit_h_min -24
_diffrn_reflns_limit_k_max 12
_diffrn_reflns_limit_k_min -12
_diffrn_reflns_limit_l_max 26
_diffrn_reflns_limit_l_min -27
_diffrn_reflns_number 24992
_diffrn_reflns_point_group_measured_fraction_full 0.998
_diffrn_reflns_point_group_measured_fraction_max 0.998
_diffrn_reflns_theta_full 25.242
_diffrn_reflns_theta_max 25.998
_diffrn_reflns_theta_min 2.809
_diffrn_source 'microfocus sealed x-ray tube'
_diffrn_source_type 'Incoatec I\mus'
_diffrn_standards_number 0
_exptl_absorpt_coefficient_mu 13.368
_exptl_absorpt_correction_T_max 0.4923
_exptl_absorpt_correction_T_min 0.3553
_exptl_absorpt_correction_type multi-scan
_exptl_absorpt_process_details
'SADABS-2016/2 (Bruker,2016/2) was used for absorption correction. wR2(int) was 0.1187 before and 0.0624 after correction. The Ratio of minimum to maximum transmission is 0.7217. The \l/2 correction factor is Not present.'
_exptl_crystal_colour colourless
_exptl_crystal_colour_primary colourless
_exptl_crystal_density_diffrn 2.778
_exptl_crystal_description plate
_exptl_crystal_F_000 3592
_exptl_crystal_size_max 0.26
_exptl_crystal_size_mid 0.22
_exptl_crystal_size_min 0.08
_refine_diff_density_max 0.688
_refine_diff_density_min -0.678
_refine_diff_density_rms 0.143
_refine_ls_extinction_coef 0.000163(10)
_refine_ls_extinction_expression Fc^*^=kFc[1+0.001xFc^2^\l^3^/sin(2\q)]^-1/4^
_refine_ls_extinction_method 'SHELXL-2018/3 (Sheldrick 2018)'
_refine_ls_goodness_of_fit_ref 1.019
_refine_ls_hydrogen_treatment mixed
_refine_ls_matrix_type full
_refine_ls_number_parameters 296
_refine_ls_number_reflns 4561
_refine_ls_number_restraints 3
_refine_ls_restrained_S_all 1.019
_refine_ls_R_factor_all 0.0446
_refine_ls_R_factor_gt 0.0279
_refine_ls_shift/su_max 0.003
_refine_ls_shift/su_mean 0.000
_refine_ls_structure_factor_coef Fsqd
_refine_ls_weighting_details 'w=1/[\s^2^(Fo^2^)+(0.0139P)^2^+10.8562P] where P=(Fo^2^+2Fc^2^)/3'
_refine_ls_weighting_scheme calc
_refine_ls_wR_factor_gt 0.0480
_refine_ls_wR_factor_ref 0.0518
_reflns_Friedel_coverage 0.000
_reflns_number_gt 3667
_reflns_number_total 4561
_reflns_threshold_expression 'I > 2\s(I)'
_cod_data_source_file d2dt00007e2.cif
_cod_data_source_block 7tb
_cod_database_code 7710019
_shelx_shelxl_version_number 2018/3
_shelx_space_group_comment
;
The symmetry employed for this shelxl refinement is uniquely defined
by the following loop, which should always be used as a source of
symmetry information in preference to the above space-group names.
They are only intended as comments.
;
_shelx_estimated_absorpt_t_max 0.414
_shelx_estimated_absorpt_t_min 0.129
_olex2_refinement_description
;
1. Fixed Uiso
 At 1.5 times of:
  All C(H,H,H) groups
2. Restrained distances
 O9-H9 = O8-H8
 0.82 with sigma of 0.01
 O7-H7
 0.82 with sigma of 0.01
3.a Idealised Me refined as rotating group:
 C13(H13A,H13B,H13C), C14(H14A,H14B,H14C), C15(H15A,H15B,H15C)
;
_olex2_submission_special_instructions 'No special instructions were received'

loop_
_space_group_symop_operation_xyz
'x, y, z'
'-x, y, -z+1/2'
'x+1/2, y+1/2, z'
'-x+1/2, y+1/2, -z+1/2'
'-x, -y, -z'
'x, -y, z-1/2'
'-x+1/2, -y+1/2, -z'
'x+1/2, -y+1/2, z-1/2'

loop_
_atom_site_label
_atom_site_type_symbol
_atom_site_fract_x
_atom_site_fract_y
_atom_site_fract_z
_atom_site_U_iso_or_equiv
_atom_site_adp_type
_atom_site_occupancy
_atom_site_site_symmetry_order
_atom_site_calc_flag
_atom_site_refinement_flags_posn
_atom_site_refinement_flags_adp
_atom_site_refinement_flags_occupancy
_atom_site_disorder_assembly
_atom_site_disorder_group
Tb1 Tb 0.52409(2) 0.52114(2) 0.39311(2) 0.01432(7) Uani 1 1 d . . . . .
Br1 Br 0.75942(3) 0.48933(4) 0.31592(3) 0.03035(14) Uani 1 1 d . . . . .
Br2 Br 0.90454(2) 0.63191(5) 0.33873(3) 0.02835(13) Uani 1 1 d . . . . .
Br3 Br 0.77316(2) 1.10538(5) 0.35567(3) 0.03138(14) Uani 1 1 d . . . . .
Br4 Br 0.62806(2) 0.95791(5) 0.33100(3) 0.03447(15) Uani 1 1 d . . . . .
Br5 Br 0.64299(2) 0.14463(5) 0.49649(3) 0.03488(15) Uani 1 1 d . . . . .
Br6 Br 0.63627(2) -0.16950(4) 0.50317(3) 0.02752(13) Uani 1 1 d . . . . .
O1 O 0.60918(15) 0.6507(3) 0.36575(15) 0.0249(8) Uani 1 1 d . . . . .
O2 O 0.61845(17) 0.6347(4) 0.26603(17) 0.0394(10) Uani 1 1 d . . . . .
O3 O 0.90780(15) 0.9753(3) 0.41088(15) 0.0247(8) Uani 1 1 d . . . . .
O4 O 0.93630(15) 0.9229(3) 0.32055(15) 0.0231(8) Uani 1 1 d . . . . .
O5 O 0.51637(15) 0.3131(3) 0.43360(15) 0.0229(8) Uani 1 1 d . . . . .
O6 O 0.49910(15) 0.3436(3) 0.53101(16) 0.0251(8) Uani 1 1 d . . . . .
O7 O 0.58100(17) 0.4043(3) 0.32158(18) 0.0297(9) Uani 1 1 d D . . . .
O8 O 0.61668(16) 0.4947(3) 0.46968(16) 0.0270(8) Uani 1 1 d D . . . .
O9 O 0.46645(18) 0.6767(3) 0.33118(18) 0.0299(9) Uani 1 1 d D . . . .
C1 C 0.6379(2) 0.6687(4) 0.3179(2) 0.0227(11) Uani 1 1 d . . . . .
C2 C 0.7050(2) 0.7355(4) 0.3273(2) 0.0160(10) Uani 1 1 d . . . . .
C3 C 0.7639(2) 0.6666(4) 0.3271(2) 0.0180(10) Uani 1 1 d . . . . .
C4 C 0.8254(2) 0.7278(4) 0.3366(2) 0.0159(10) Uani 1 1 d . . . . .
C5 C 0.8283(2) 0.8583(4) 0.3463(2) 0.0168(10) Uani 1 1 d . . . . .
C6 C 0.8952(2) 0.9240(4) 0.3600(2) 0.0184(11) Uani 1 1 d . . . . .
C7 C 0.7694(2) 0.9266(4) 0.3456(2) 0.0185(10) Uani 1 1 d . . . . .
C8 C 0.7085(2) 0.8652(4) 0.3354(2) 0.0191(11) Uani 1 1 d . . . . .
C9 C 0.5065(2) 0.2755(4) 0.4856(2) 0.0157(10) Uani 1 1 d . . . . .
C10 C 0.5027(2) 0.1332(4) 0.4941(2) 0.0162(10) Uani 1 1 d . . . . .
C11 C 0.5605(2) 0.0598(4) 0.4967(2) 0.0163(10) Uani 1 1 d . . . . .
C12 C 0.5579(2) -0.0716(4) 0.5017(2) 0.0184(10) Uani 1 1 d . . . . .
C13 C 0.5919(3) 0.2727(5) 0.3160(3) 0.057(2) Uani 1 1 d . . . . .
H13A H 0.636168 0.258361 0.304401 0.085 Uiso 1 1 calc GR . . . .
H13B H 0.560135 0.238184 0.285442 0.085 Uiso 1 1 calc GR . . . .
H13C H 0.586976 0.232015 0.354358 0.085 Uiso 1 1 calc GR . . . .
C14 C 0.6865(3) 0.4933(6) 0.4683(3) 0.0472(17) Uani 1 1 d . . . . .
H14A H 0.698467 0.435866 0.437247 0.071 Uiso 1 1 calc GR . . . .
H14B H 0.706803 0.466141 0.507203 0.071 Uiso 1 1 calc GR . . . .
H14C H 0.701826 0.577089 0.459614 0.071 Uiso 1 1 calc GR . . . .
C15 C 0.4563(3) 0.8080(5) 0.3406(3) 0.0508(17) Uani 1 1 d . . . . .
H15A H 0.454948 0.851666 0.302230 0.076 Uiso 1 1 calc GR . . . .
H15B H 0.492092 0.840965 0.367579 0.076 Uiso 1 1 calc GR . . . .
H15C H 0.414856 0.820311 0.358296 0.076 Uiso 1 1 calc GR . . . .
H8 H 0.611(3) 0.510(5) 0.5051(9) 0.037(18) Uiso 1 1 d D . . . .
H9 H 0.442(2) 0.655(5) 0.3011(15) 0.044(19) Uiso 1 1 d D . . . .
H7 H 0.587(3) 0.438(6) 0.2891(16) 0.07(2) Uiso 1 1 d D . . . .

loop_
_atom_site_aniso_label
_atom_site_aniso_U_11
_atom_site_aniso_U_22
_atom_site_aniso_U_33
_atom_site_aniso_U_23
_atom_site_aniso_U_13
_atom_site_aniso_U_12
Tb1 0.01281(11) 0.01060(11) 0.01940(13) 0.00118(10) 0.00063(8) -0.00221(9)
Br1 0.0318(3) 0.0168(3) 0.0426(3) -0.0050(2) 0.0041(2) -0.0067(2)
Br2 0.0205(3) 0.0226(3) 0.0417(4) -0.0029(2) 0.0007(2) 0.0026(2)
Br3 0.0263(3) 0.0166(3) 0.0511(4) -0.0020(2) 0.0023(2) -0.0028(2)
Br4 0.0183(3) 0.0267(3) 0.0581(4) 0.0053(3) 0.0014(2) 0.0026(2)
Br5 0.0179(3) 0.0201(3) 0.0663(4) 0.0065(3) 0.0022(3) -0.0052(2)
Br6 0.0206(3) 0.0180(2) 0.0443(4) 0.0031(2) 0.0046(2) 0.00502(19)
O1 0.0227(18) 0.0241(19) 0.029(2) 0.0046(16) 0.0059(16) -0.0114(14)
O2 0.034(2) 0.057(3) 0.025(2) -0.006(2) -0.0093(17) -0.0178(19)
O3 0.0172(17) 0.0307(19) 0.026(2) -0.0081(17) 0.0007(14) -0.0055(14)
O4 0.0199(17) 0.0214(18) 0.028(2) -0.0053(15) 0.0019(15) -0.0044(14)
O5 0.0284(19) 0.0172(17) 0.023(2) 0.0086(15) -0.0004(15) -0.0044(14)
O6 0.0287(19) 0.0135(17) 0.033(2) -0.0106(16) 0.0009(16) -0.0029(14)
O7 0.033(2) 0.0209(19) 0.037(3) 0.0018(18) 0.0144(18) 0.0016(15)
O8 0.0167(17) 0.040(2) 0.023(2) 0.0039(18) -0.0022(15) 0.0001(15)
O9 0.036(2) 0.0171(19) 0.033(2) 0.0031(17) -0.0170(18) -0.0018(16)
C1 0.020(3) 0.017(3) 0.029(3) 0.003(2) -0.003(2) -0.004(2)
C2 0.017(2) 0.019(2) 0.012(3) 0.007(2) 0.0000(19) -0.0040(19)
C3 0.025(3) 0.012(2) 0.017(3) 0.000(2) 0.000(2) -0.0057(19)
C4 0.016(2) 0.018(2) 0.013(3) -0.003(2) -0.0019(19) -0.0009(19)
C5 0.017(2) 0.021(3) 0.012(3) 0.001(2) 0.0021(19) -0.0058(19)
C6 0.015(2) 0.015(2) 0.025(3) 0.002(2) 0.001(2) -0.0013(19)
C7 0.023(3) 0.014(2) 0.018(3) -0.002(2) 0.001(2) -0.0046(19)
C8 0.018(2) 0.021(3) 0.018(3) 0.006(2) -0.001(2) -0.0033(19)
C9 0.009(2) 0.013(2) 0.024(3) 0.001(2) -0.002(2) 0.0008(17)
C10 0.019(2) 0.013(2) 0.017(3) 0.0020(19) 0.000(2) -0.0024(18)
C11 0.015(2) 0.016(2) 0.018(3) 0.002(2) 0.0001(19) -0.0067(18)
C12 0.022(2) 0.011(2) 0.022(3) 0.000(2) 0.002(2) 0.0016(19)
C13 0.093(5) 0.027(3) 0.056(5) -0.006(3) 0.045(4) 0.005(3)
C14 0.024(3) 0.073(5) 0.044(4) 0.017(3) -0.001(3) 0.007(3)
C15 0.068(4) 0.027(3) 0.055(5) 0.012(3) -0.009(3) 0.001(3)

loop_
_atom_type_symbol
_atom_type_description
_atom_type_scat_dispersion_real
_atom_type_scat_dispersion_imag
_atom_type_scat_source
C C 0.0033 0.0016 'International Tables Vol C Tables 4.2.6.8 and 6.1.1.4'
H H 0.0000 0.0000 'International Tables Vol C Tables 4.2.6.8 and 6.1.1.4'
Br Br -0.2901 2.4595 'International Tables Vol C Tables 4.2.6.8 and 6.1.1.4'
O O 0.0106 0.0060 'International Tables Vol C Tables 4.2.6.8 and 6.1.1.4'
Tb Tb -0.1723 4.1537 'International Tables Vol C Tables 4.2.6.8 and 6.1.1.4'

loop_
_geom_angle_atom_site_label_1
_geom_angle_atom_site_label_2
_geom_angle_atom_site_label_3
_geom_angle
_geom_angle_site_symmetry_1
_geom_angle_site_symmetry_3
_geom_angle_publ_flag
O1 Tb1 O3 153.71(11) . 3_445 ?
O1 Tb1 O4 125.26(11) . 3_445 ?
O1 Tb1 O5 135.76(11) . . ?
O1 Tb1 O7 73.85(12) . . ?
O1 Tb1 O8 72.83(12) . . ?
O1 Tb1 O9 77.26(12) . . ?
O1 Tb1 C6 146.29(13) . 3_445 ?
O3 Tb1 O4 52.34(10) 3_445 3_445 ?
O3 Tb1 C6 26.18(12) 3_445 3_445 ?
O4 Tb1 C6 26.22(11) 3_445 3_445 ?
O5 Tb1 O3 70.42(11) . 3_445 ?
O5 Tb1 O4 78.00(11) . 3_445 ?
O5 Tb1 O8 72.79(11) . . ?
O5 Tb1 C6 70.99(12) . 3_445 ?
O6 Tb1 O1 91.43(11) 5_666 . ?
O6 Tb1 O3 75.36(11) 5_666 3_445 ?
O6 Tb1 O4 123.32(11) 5_666 3_445 ?
O6 Tb1 O5 106.17(11) 5_666 . ?
O6 Tb1 O7 162.70(12) 5_666 . ?
O6 Tb1 O8 75.85(12) 5_666 . ?
O6 Tb1 O9 82.39(13) 5_666 . ?
O6 Tb1 C6 100.04(12) 5_666 3_445 ?
O7 Tb1 O3 121.74(12) . 3_445 ?
O7 Tb1 O4 73.56(11) . 3_445 ?
O7 Tb1 O5 79.67(12) . . ?
O7 Tb1 O8 90.84(13) . . ?
O7 Tb1 C6 97.27(13) . 3_445 ?
O8 Tb1 O3 123.72(11) . 3_445 ?
O8 Tb1 O4 148.94(11) . 3_445 ?
O8 Tb1 C6 140.67(12) . 3_445 ?
O9 Tb1 O3 78.50(12) . 3_445 ?
O9 Tb1 O4 68.59(11) . 3_445 ?
O9 Tb1 O5 143.97(11) . . ?
O9 Tb1 O7 102.61(13) . . ?
O9 Tb1 O8 142.20(12) . . ?
O9 Tb1 C6 73.06(12) . 3_445 ?
C1 O1 Tb1 135.4(3) . . ?
C6 O3 Tb1 93.7(3) . 3 ?
C6 O4 Tb1 91.5(3) . 3 ?
C9 O5 Tb1 131.3(3) . . ?
C9 O6 Tb1 173.3(3) . 5_666 ?
Tb1 O7 H7 118(5) . . ?
C13 O7 Tb1 131.0(3) . . ?
C13 O7 H7 108(5) . . ?
Tb1 O8 H8 119(4) . . ?
C14 O8 Tb1 134.2(3) . . ?
C14 O8 H8 104(4) . . ?
Tb1 O9 H9 120(4) . . ?
C15 O9 Tb1 131.4(3) . . ?
C15 O9 H9 108(4) . . ?
O1 C1 C2 115.1(4) . . ?
O2 C1 O1 126.9(4) . . ?
O2 C1 C2 117.9(4) . . ?
C3 C2 C1 120.4(4) . . ?
C8 C2 C1 120.7(4) . . ?
C8 C2 C3 118.9(4) . . ?
C2 C3 Br1 119.1(3) . . ?
C2 C3 C4 120.3(4) . . ?
C4 C3 Br1 120.6(3) . . ?
C3 C4 Br2 119.6(3) . . ?
C5 C4 Br2 120.1(3) . . ?
C5 C4 C3 120.3(4) . . ?
C4 C5 C6 120.3(4) . . ?
C7 C5 C4 119.1(4) . . ?
C7 C5 C6 120.6(4) . . ?
O3 C6 Tb1 60.1(2) . 3 ?
O3 C6 C5 118.8(4) . . ?
O4 C6 Tb1 62.2(2) . 3 ?
O4 C6 O3 122.1(4) . . ?
O4 C6 C5 119.1(4) . . ?
C5 C6 Tb1 173.5(3) . 3 ?
C5 C7 Br3 119.3(3) . . ?
C5 C7 C8 120.2(4) . . ?
C8 C7 Br3 120.5(3) . . ?
C2 C8 Br4 118.2(3) . . ?
C2 C8 C7 121.1(4) . . ?
C7 C8 Br4 120.7(3) . . ?
O5 C9 O6 126.4(4) . . ?
O5 C9 C10 116.3(4) . . ?
O6 C9 C10 117.3(4) . . ?
C11 C10 C9 120.2(4) . . ?
C12 C10 C9 121.5(4) 5_656 . ?
C12 C10 C11 118.3(4) 5_656 . ?
C10 C11 Br5 118.0(3) . . ?
C12 C11 Br5 120.7(3) . . ?
C12 C11 C10 121.2(4) . . ?
C10 C12 Br6 118.9(3) 5_656 . ?
C11 C12 Br6 120.7(3) . . ?
C11 C12 C10 120.5(4) . 5_656 ?
O7 C13 H13A 109.5 . . ?
O7 C13 H13B 109.5 . . ?
O7 C13 H13C 109.5 . . ?
H13A C13 H13B 109.5 . . ?
H13A C13 H13C 109.5 . . ?
H13B C13 H13C 109.5 . . ?
O8 C14 H14A 109.5 . . ?
O8 C14 H14B 109.5 . . ?
O8 C14 H14C 109.5 . . ?
H14A C14 H14B 109.5 . . ?
H14A C14 H14C 109.5 . . ?
H14B C14 H14C 109.5 . . ?
O9 C15 H15A 109.5 . . ?
O9 C15 H15B 109.5 . . ?
O9 C15 H15C 109.5 . . ?
H15A C15 H15B 109.5 . . ?
H15A C15 H15C 109.5 . . ?
H15B C15 H15C 109.5 . . ?

loop_
_geom_bond_atom_site_label_1
_geom_bond_atom_site_label_2
_geom_bond_distance
_geom_bond_site_symmetry_2
_geom_bond_publ_flag
Tb1 O1 2.312(3) . ?
Tb1 O3 2.457(3) 3_445 ?
Tb1 O4 2.504(3) 3_445 ?
Tb1 O5 2.378(3) . ?
Tb1 O6 2.275(3) 5_666 ?
Tb1 O7 2.372(3) . ?
Tb1 O8 2.421(3) . ?
Tb1 O9 2.371(3) . ?
Tb1 C6 2.829(4) 3_445 ?
Br1 C3 1.886(4) . ?
Br2 C4 1.886(4) . ?
Br3 C7 1.898(4) . ?
Br4 C8 1.888(4) . ?
Br5 C11 1.887(4) . ?
Br6 C12 1.884(4) . ?
O1 C1 1.258(6) . ?
O2 C1 1.229(6) . ?
O3 C6 1.251(6) . ?
O4 C6 1.250(5) . ?
O5 C9 1.243(5) . ?
O6 C9 1.250(5) . ?
O7 C13 1.412(6) . ?
O7 H7 0.817(10) . ?
O8 C14 1.411(6) . ?
O8 H8 0.815(10) . ?
O9 C15 1.417(6) . ?
O9 H9 0.818(10) . ?
C1 C2 1.523(6) . ?
C2 C3 1.392(6) . ?
C2 C8 1.380(6) . ?
C3 C4 1.396(6) . ?
C4 C5 1.393(6) . ?
C5 C6 1.523(6) . ?
C5 C7 1.387(6) . ?
C7 C8 1.389(6) . ?
C9 C10 1.515(6) . ?
C10 C11 1.395(6) . ?
C10 C12 1.395(6) 5_656 ?
C11 C12 1.391(6) . ?
C13 H13A 0.9600 . ?
C13 H13B 0.9600 . ?
C13 H13C 0.9600 . ?
C14 H14A 0.9600 . ?
C14 H14B 0.9600 . ?
C14 H14C 0.9600 . ?
C15 H15A 0.9600 . ?
C15 H15B 0.9600 . ?
C15 H15C 0.9600 . ?

loop_
_geom_hbond_atom_site_label_D
_geom_hbond_atom_site_label_H
_geom_hbond_atom_site_label_A
_geom_hbond_distance_DH
_geom_hbond_distance_HA
_geom_hbond_distance_DA
_geom_hbond_angle_DHA
_geom_hbond_site_symmetry_A
_geom_hbond_publ_flag
O8 H8 O3 0.815(10) 1.925(13) 2.735(5) 173(6) 7_666 yes
O9 H9 O2 0.818(10) 1.851(15) 2.660(5) 169(6) 2_655 yes
O7 H7 O4 0.817(10) 2.42(4) 3.125(5) 144(6) 4_645 yes
